data_1517943
loop_
_publ_author_name
'Yuan, Yucheng'
'Hou, Wenjuan'
'Zhang-Negrerie, Daisy'
'Zhao, Kang'
'Du, Yunfei'

_publ_section_title
;
 Direct Oxidative Coupling of Enamines and Electron-Deficient Amines:
 TBAI/TBHP-Mediated Synthesis of Substituted Diaminoalkenes under
 Metal-Free Conditions.
;
_journal_issue 20
_journal_name_full 'Organic letters'
_journal_page_first 5410
_journal_page_last 5413
_journal_paper_doi 10.1021/ol5026525
_journal_volume 16
_journal_year 2014
_chemical_formula_moiety 'C18 H13 Br1 N2 O4'
_chemical_formula_sum 'C18 H13 Br N2 O4'
_chemical_formula_weight 401.21
_chemical_melting_point 225
_chemical_name_common diaminoalkene
_chemical_name_systematic
; 
 (E)-methyl 3-amino-3-(4-bromophenyl)-2-(1,3-dioxoisoindolin-2-yl)acrylate 
;
_space_group_IT_number 2
_symmetry_cell_setting triclinic
_symmetry_space_group_name_Hall '-P 1'
_symmetry_space_group_name_H-M 'P -1'
_atom_sites_solution_hydrogens geom
_atom_sites_solution_primary direct
_atom_sites_solution_secondary difmap
_audit_creation_method SHELXL-97
_cell_angle_alpha 70.16(3)
_cell_angle_beta 75.47(3)
_cell_angle_gamma 83.16(3)
_cell_formula_units_Z 4
_cell_length_a 8.4774(17)
_cell_length_b 14.219(3)
_cell_length_c 15.561(3)
_cell_measurement_temperature 293(2)
_cell_volume 1706.8(7)
_computing_structure_refinement 'SHELXL-97 (Sheldrick, 1997)'
_computing_structure_solution 'SHELXS-97 (Sheldrick, 1990)'
_diffrn_ambient_temperature 293(2)
_diffrn_measured_fraction_theta_full 0.995
_diffrn_measured_fraction_theta_max 0.995
_diffrn_radiation_monochromator graphite
_diffrn_radiation_source 'fine-focus sealed tube'
_diffrn_radiation_type MoK\a
_diffrn_radiation_wavelength 0.71073
_diffrn_reflns_av_R_equivalents 0.0772
_diffrn_reflns_av_sigmaI/netI 0.1089
_diffrn_reflns_limit_h_max 9
_diffrn_reflns_limit_h_min -10
_diffrn_reflns_limit_k_max 17
_diffrn_reflns_limit_k_min -17
_diffrn_reflns_limit_l_max 18
_diffrn_reflns_limit_l_min -18
_diffrn_reflns_number 14162
_diffrn_reflns_theta_full 25.50
_diffrn_reflns_theta_max 25.50
_diffrn_reflns_theta_min 3.05
_exptl_absorpt_coefficient_mu 2.434
_exptl_absorpt_correction_T_max 0.7929
_exptl_absorpt_correction_T_min 0.6417
_exptl_crystal_colour colorless
_exptl_crystal_density_diffrn 1.561
_exptl_crystal_density_method 'not measured'
_exptl_crystal_description block
_exptl_crystal_F_000 808
_exptl_crystal_size_max 0.20
_exptl_crystal_size_mid 0.15
_exptl_crystal_size_min 0.10
_refine_diff_density_max 0.942
_refine_diff_density_min -0.829
_refine_diff_density_rms 0.075
_refine_ls_extinction_coef 0.0166(12)
_refine_ls_extinction_expression Fc^*^=kFc[1+0.001xFc^2^\l^3^/sin(2\q)]^-1/4^
_refine_ls_extinction_method SHELXL
_refine_ls_goodness_of_fit_ref 1.009
_refine_ls_hydrogen_treatment mixed
_refine_ls_matrix_type full
_refine_ls_number_parameters 452
_refine_ls_number_reflns 6317
_refine_ls_number_restraints 0
_refine_ls_restrained_S_all 1.009
_refine_ls_R_factor_all 0.1406
_refine_ls_R_factor_gt 0.0653
_refine_ls_shift/su_max 0.004
_refine_ls_shift/su_mean 0.000
_refine_ls_structure_factor_coef Fsqd
_refine_ls_weighting_details 'calc w=1/[\s^2^(Fo^2^)+(0.0600P)^2^+0.0000P] where P=(Fo^2^+2Fc^2^)/3'
_refine_ls_weighting_scheme calc
_refine_ls_wR_factor_gt 0.1241
_refine_ls_wR_factor_ref 0.1419
_reflns_number_gt 3385
_reflns_number_total 6317
_reflns_threshold_expression >2sigma(I)
_cod_data_source_file ol5026525_si_002.cif
_cod_data_source_block 3d
_cod_depositor_comments 'Adding full bibliography for 1517943.cif.'
_cod_original_cell_volume 1706.7(6)
_cod_original_sg_symbol_H-M P-1
_cod_original_formula_sum 'C18 H13 Br1 N2 O4'
_cod_database_code 1517943

loop_
_symmetry_equiv_pos_as_xyz
'x, y, z'
'-x, -y, -z'

loop_
_atom_site_label
_atom_site_type_symbol
_atom_site_fract_x
_atom_site_fract_y
_atom_site_fract_z
_atom_site_U_iso_or_equiv
_atom_site_adp_type
_atom_site_occupancy
_atom_site_symmetry_multiplicity
_atom_site_calc_flag
_atom_site_refinement_flags
Br1 Br 0.08283(8) 0.84981(4) 0.47839(4) 0.0619(3) Uani 1 1 d .
Br2 Br -0.33380(11) 0.59093(5) 0.60234(5) 0.1083(4) Uani 1 1 d .
O1 O -0.3107(4) 0.4765(3) 0.9163(2) 0.0481(9) Uani 1 1 d .
O2 O 0.0996(5) 0.3361(3) 0.7431(3) 0.0609(11) Uani 1 1 d .
O3 O 0.1719(4) 0.3550(2) 1.0077(2) 0.0472(9) Uani 1 1 d .
O4 O -0.0064(4) 0.2678(2) 0.9820(2) 0.0487(10) Uani 1 1 d .
O5 O -0.2935(5) 0.9488(3) 0.1302(2) 0.0523(10) Uani 1 1 d .
O6 O -0.7368(4) 1.0453(3) 0.3206(2) 0.0527(10) Uani 1 1 d .
O7 O -0.3114(5) 1.2279(3) 0.2136(2) 0.0557(10) Uani 1 1 d .
O8 O -0.4762(4) 1.1854(2) 0.1416(2) 0.0517(10) Uani 1 1 d .
N1 N -0.0753(4) 0.4155(3) 0.8379(2) 0.0314(9) Uani 1 1 d .
N2 N 0.2060(5) 0.5514(3) 0.8928(3) 0.0416(11) Uani 1 1 d .
H2A H 0.2292 0.5116 0.9440 0.050 Uiso 1 1 calc R
H2B H 0.2461 0.6099 0.8677 0.050 Uiso 1 1 calc R
N3 N -0.4886(5) 0.9990(3) 0.2418(2) 0.0336(10) Uani 1 1 d .
N4 N -0.2228(6) 1.0781(3) 0.3555(3) 0.0626(14) Uani 1 1 d .
H4A H -0.2134 1.1406 0.3236 0.075 Uiso 1 1 calc R
H4B H -0.1748 1.0521 0.4013 0.075 Uiso 1 1 calc R
C1 C -0.2195(6) 0.3095(4) 0.6894(3) 0.0448(13) Uani 1 1 d .
H1A H -0.1346 0.2841 0.6516 0.054 Uiso 1 1 calc R
C2 C -0.3801(7) 0.3041(4) 0.6871(4) 0.0483(14) Uani 1 1 d .
H2C H -0.4037 0.2738 0.6476 0.058 Uiso 1 1 calc R
C3 C -0.5062(7) 0.3429(4) 0.7428(4) 0.0504(15) Uani 1 1 d .
H3A H -0.6132 0.3388 0.7397 0.061 Uiso 1 1 calc R
C4 C -0.4754(6) 0.3881(4) 0.8033(4) 0.0446(13) Uani 1 1 d .
H4C H -0.5597 0.4141 0.8411 0.054 Uiso 1 1 calc R
C5 C -0.3160(6) 0.3928(3) 0.8049(3) 0.0328(11) Uani 1 1 d .
C6 C -0.1897(6) 0.3538(3) 0.7494(3) 0.0320(11) Uani 1 1 d .
C7 C -0.2443(6) 0.4346(3) 0.8611(3) 0.0306(11) Uani 1 1 d .
C8 C -0.0353(7) 0.3654(4) 0.7720(3) 0.0402(12) Uani 1 1 d .
C9 C 0.0369(6) 0.4327(3) 0.8842(3) 0.0333(11) Uani 1 1 d .
C10 C 0.0756(6) 0.3512(3) 0.9632(3) 0.0359(12) Uani 1 1 d .
C11 C 0.0413(7) 0.1799(4) 1.0515(4) 0.0637(18) Uani 1 1 d .
H11A H -0.0250 0.1255 1.0609 0.096 Uiso 1 1 calc R
H11B H 0.0267 0.1933 1.1095 0.096 Uiso 1 1 calc R
H11C H 0.1538 0.1624 1.0304 0.096 Uiso 1 1 calc R
C12 C 0.1079(6) 0.5224(3) 0.8522(3) 0.0333(11) Uani 1 1 d .
C13 C 0.0856(6) 0.5979(3) 0.7609(3) 0.0348(12) Uani 1 1 d .
C14 C 0.1902(7) 0.5923(4) 0.6802(3) 0.0619(17) Uani 1 1 d .
H14A H 0.2643 0.5383 0.6821 0.074 Uiso 1 1 calc R
C15 C 0.1869(8) 0.6663(4) 0.5956(3) 0.0680(19) Uani 1 1 d .
H15A H 0.2600 0.6629 0.5410 0.082 Uiso 1 1 calc R
C16 C 0.0761(6) 0.7437(4) 0.5930(3) 0.0426(13) Uani 1 1 d .
C17 C -0.0349(7) 0.7476(4) 0.6718(3) 0.0483(14) Uani 1 1 d .
H17A H -0.1140 0.7992 0.6688 0.058 Uiso 1 1 calc R
C18 C -0.0291(6) 0.6744(4) 0.7564(3) 0.0419(13) Uani 1 1 d .
H18A H -0.1038 0.6773 0.8107 0.050 Uiso 1 1 calc R
C19 C -0.5972(7) 0.8880(4) 0.0848(3) 0.0469(14) Uani 1 1 d .
H19A H -0.5061 0.8680 0.0465 0.056 Uiso 1 1 calc R
C20 C -0.7524(8) 0.8747(4) 0.0800(4) 0.0577(16) Uani 1 1 d .
H20A H -0.7664 0.8450 0.0378 0.069 Uiso 1 1 calc R
C21 C -0.8860(8) 0.9042(4) 0.1358(4) 0.0605(17) Uani 1 1 d .
H21A H -0.9891 0.8943 0.1304 0.073 Uiso 1 1 calc R
C22 C -0.8725(7) 0.9488(4) 0.2010(4) 0.0497(14) Uani 1 1 d .
H22A H -0.9638 0.9688 0.2392 0.060 Uiso 1 1 calc R
C23 C -0.7172(6) 0.9615(3) 0.2054(3) 0.0366(12) Uani 1 1 d .
C24 C -0.5815(6) 0.9322(3) 0.1482(3) 0.0354(12) Uani 1 1 d .
C25 C -0.4338(7) 0.9582(4) 0.1677(3) 0.0389(13) Uani 1 1 d .
C26 C -0.6601(6) 1.0073(3) 0.2638(3) 0.0363(12) Uani 1 1 d .
C27 C -0.3902(6) 1.0597(3) 0.2619(3) 0.0382(12) Uani 1 1 d .
C28 C -0.3832(6) 1.1646(4) 0.2047(3) 0.0417(13) Uani 1 1 d .
C29 C -0.4862(8) 1.2899(4) 0.0849(4) 0.076(2) Uani 1 1 d .
H29A H -0.5545 1.2973 0.0420 0.114 Uiso 1 1 calc R
H29B H -0.3790 1.3119 0.0502 0.114 Uiso 1 1 calc R
H29C H -0.5317 1.3296 0.1249 0.114 Uiso 1 1 calc R
C30 C -0.3119(6) 1.0216(4) 0.3340(3) 0.0414(13) Uani 1 1 d .
C31 C -0.3251(6) 0.9153(4) 0.3970(3) 0.0373(12) Uani 1 1 d .
C32 C -0.2858(6) 0.8366(4) 0.3638(3) 0.0435(13) Uani 1 1 d .
H32A H -0.2550 0.8485 0.2994 0.052 Uiso 1 1 calc R
C33 C -0.2908(6) 0.7397(4) 0.4236(4) 0.0515(15) Uani 1 1 d .
H33A H -0.2655 0.6865 0.3999 0.062 Uiso 1 1 calc R
C34 C -0.3332(7) 0.7222(4) 0.5186(4) 0.0546(15) Uani 1 1 d .
C35 C -0.3700(7) 0.7998(5) 0.5550(4) 0.0637(18) Uani 1 1 d .
H35A H -0.3987 0.7874 0.6195 0.076 Uiso 1 1 calc R
C36 C -0.3634(7) 0.8968(4) 0.4936(3) 0.0545(16) Uani 1 1 d .
H36A H -0.3847 0.9502 0.5171 0.065 Uiso 1 1 calc R

loop_
_atom_site_aniso_label
_atom_site_aniso_U_11
_atom_site_aniso_U_22
_atom_site_aniso_U_33
_atom_site_aniso_U_23
_atom_site_aniso_U_13
_atom_site_aniso_U_12
Br1 0.0890(5) 0.0496(4) 0.0410(3) -0.0015(2) -0.0212(3) -0.0038(3)
Br2 0.1288(8) 0.0577(5) 0.0935(6) 0.0276(4) -0.0191(5) -0.0015(5)
O1 0.043(2) 0.055(2) 0.052(2) -0.0271(19) -0.0066(18) -0.0007(19)
O2 0.032(2) 0.090(3) 0.079(3) -0.056(2) -0.011(2) 0.009(2)
O3 0.053(2) 0.046(2) 0.046(2) -0.0071(16) -0.0250(18) -0.0065(18)
O4 0.060(3) 0.033(2) 0.053(2) 0.0011(16) -0.0281(19) -0.0134(18)
O5 0.037(2) 0.072(3) 0.053(2) -0.0259(19) -0.0111(18) -0.002(2)
O6 0.053(3) 0.045(2) 0.060(2) -0.0270(19) -0.0013(19) 0.0039(19)
O7 0.071(3) 0.033(2) 0.070(2) -0.0103(18) -0.031(2) -0.014(2)
O8 0.058(2) 0.037(2) 0.056(2) 0.0042(17) -0.0290(19) -0.0125(18)
N1 0.029(2) 0.036(2) 0.033(2) -0.0151(17) -0.0079(18) -0.0025(18)
N2 0.050(3) 0.030(2) 0.047(2) -0.0096(19) -0.016(2) -0.011(2)
N3 0.034(3) 0.033(2) 0.037(2) -0.0102(18) -0.0102(19) -0.0074(19)
N4 0.085(4) 0.049(3) 0.066(3) -0.012(2) -0.045(3) -0.007(3)
C1 0.047(4) 0.051(3) 0.042(3) -0.020(2) -0.010(3) -0.005(3)
C2 0.049(4) 0.046(3) 0.060(3) -0.021(3) -0.024(3) -0.006(3)
C3 0.037(4) 0.053(4) 0.067(4) -0.015(3) -0.027(3) -0.003(3)
C4 0.033(3) 0.040(3) 0.058(3) -0.013(3) -0.012(3) 0.004(2)
C5 0.036(3) 0.024(2) 0.036(2) -0.004(2) -0.012(2) 0.002(2)
C6 0.029(3) 0.030(3) 0.040(3) -0.013(2) -0.012(2) -0.004(2)
C7 0.034(3) 0.027(3) 0.032(2) -0.010(2) -0.008(2) -0.002(2)
C8 0.034(3) 0.045(3) 0.042(3) -0.015(2) -0.007(2) -0.005(3)
C9 0.033(3) 0.036(3) 0.033(2) -0.011(2) -0.012(2) -0.002(2)
C10 0.039(3) 0.035(3) 0.036(3) -0.013(2) -0.011(2) 0.002(2)
C11 0.072(4) 0.041(3) 0.067(4) 0.008(3) -0.028(3) -0.009(3)
C12 0.036(3) 0.031(3) 0.034(2) -0.015(2) -0.006(2) 0.000(2)
C13 0.043(3) 0.027(3) 0.033(3) -0.008(2) -0.008(2) -0.005(2)
C14 0.070(4) 0.054(4) 0.046(3) -0.010(3) -0.007(3) 0.027(3)
C15 0.089(5) 0.057(4) 0.033(3) -0.006(3) 0.007(3) 0.025(4)
C16 0.051(4) 0.037(3) 0.037(3) -0.008(2) -0.009(3) -0.004(3)
C17 0.052(4) 0.045(3) 0.048(3) -0.012(3) -0.019(3) 0.009(3)
C18 0.046(3) 0.045(3) 0.034(3) -0.016(2) -0.008(2) 0.008(3)
C19 0.045(4) 0.048(3) 0.044(3) -0.012(3) -0.008(3) -0.003(3)
C20 0.065(5) 0.063(4) 0.052(3) -0.016(3) -0.025(3) -0.011(4)
C21 0.057(4) 0.051(4) 0.073(4) -0.003(3) -0.034(4) -0.012(3)
C22 0.035(3) 0.042(3) 0.061(3) -0.008(3) -0.004(3) 0.000(3)
C23 0.036(3) 0.027(3) 0.038(3) -0.001(2) -0.006(2) -0.003(2)
C24 0.040(3) 0.032(3) 0.036(3) -0.007(2) -0.017(2) -0.010(2)
C25 0.035(3) 0.040(3) 0.038(3) -0.008(2) -0.012(3) 0.004(3)
C26 0.036(3) 0.026(3) 0.041(3) -0.007(2) -0.004(2) -0.002(2)
C27 0.041(3) 0.033(3) 0.043(3) -0.011(2) -0.014(2) -0.005(2)
C28 0.044(3) 0.041(3) 0.039(3) -0.009(2) -0.013(2) 0.000(3)
C29 0.089(5) 0.041(4) 0.090(4) 0.010(3) -0.048(4) -0.008(3)
C30 0.047(3) 0.037(3) 0.046(3) -0.014(2) -0.019(3) -0.001(3)
C31 0.035(3) 0.041(3) 0.035(3) -0.011(2) -0.009(2) 0.003(2)
C32 0.047(3) 0.044(3) 0.036(3) -0.009(2) -0.009(2) 0.002(3)
C33 0.055(4) 0.039(3) 0.056(3) -0.013(3) -0.013(3) 0.009(3)
C34 0.054(4) 0.047(4) 0.045(3) 0.000(3) -0.003(3) 0.004(3)
C35 0.067(4) 0.072(4) 0.034(3) -0.005(3) -0.006(3) 0.020(3)
C36 0.071(4) 0.053(4) 0.040(3) -0.020(3) -0.017(3) 0.021(3)

loop_
_atom_type_symbol
_atom_type_description
_atom_type_scat_dispersion_real
_atom_type_scat_dispersion_imag
_atom_type_scat_source
C C 0.0033 0.0016 'International Tables Vol C Tables 4.2.6.8 and 6.1.1.4'
H H 0.0000 0.0000 'International Tables Vol C Tables 4.2.6.8 and 6.1.1.4'
N N 0.0061 0.0033 'International Tables Vol C Tables 4.2.6.8 and 6.1.1.4'
O O 0.0106 0.0060 'International Tables Vol C Tables 4.2.6.8 and 6.1.1.4'
Br Br -0.2901 2.4595 'International Tables Vol C Tables 4.2.6.8 and 6.1.1.4'

loop_
_geom_angle_atom_site_label_1
_geom_angle_atom_site_label_2
_geom_angle_atom_site_label_3
_geom_angle
C10 O4 C11 115.7(4)
C28 O8 C29 115.5(4)
C8 N1 C7 110.9(4)
C8 N1 C9 124.1(4)
C7 N1 C9 124.5(4)
C12 N2 H2A 120.0
C12 N2 H2B 120.0
H2A N2 H2B 120.0
C25 N3 C27 122.7(4)
C25 N3 C26 110.2(4)
C27 N3 C26 122.3(4)
C30 N4 H4A 120.0
C30 N4 H4B 120.0
H4A N4 H4B 120.0
C6 C1 C2 117.7(5)
C6 C1 H1A 121.1
C2 C1 H1A 121.1
C3 C2 C1 121.0(5)
C3 C2 H2C 119.5
C1 C2 H2C 119.5
C2 C3 C4 121.1(5)
C2 C3 H3A 119.5
C4 C3 H3A 119.5
C5 C4 C3 117.2(5)
C5 C4 H4C 121.4
C3 C4 H4C 121.4
C6 C5 C4 121.8(5)
C6 C5 C7 108.0(4)
C4 C5 C7 130.1(5)
C1 C6 C5 121.2(4)
C1 C6 C8 130.6(5)
C5 C6 C8 108.1(4)
O1 C7 N1 124.4(4)
O1 C7 C5 129.4(4)
N1 C7 C5 106.2(4)
O2 C8 N1 124.8(4)
O2 C8 C6 128.5(5)
N1 C8 C6 106.6(4)
C12 C9 N1 119.6(4)
C12 C9 C10 122.4(4)
N1 C9 C10 118.0(4)
O3 C10 O4 122.5(4)
O3 C10 C9 124.9(5)
O4 C10 C9 112.6(4)
O4 C11 H11A 109.5
O4 C11 H11B 109.5
H11A C11 H11B 109.5
O4 C11 H11C 109.5
H11A C11 H11C 109.5
H11B C11 H11C 109.5
C9 C12 N2 125.9(4)
C9 C12 C13 120.2(4)
N2 C12 C13 113.8(4)
C14 C13 C18 119.1(4)
C14 C13 C12 118.3(4)
C18 C13 C12 122.5(4)
C13 C14 C15 120.6(5)
C13 C14 H14A 119.7
C15 C14 H14A 119.7
C16 C15 C14 119.4(5)
C16 C15 H15A 120.3
C14 C15 H15A 120.3
C17 C16 C15 120.8(5)
C17 C16 Br1 120.0(4)
C15 C16 Br1 119.1(4)
C16 C17 C18 119.4(5)
C16 C17 H17A 120.3
C18 C17 H17A 120.3
C13 C18 C17 120.5(5)
C13 C18 H18A 119.8
C17 C18 H18A 119.8
C24 C19 C20 117.6(5)
C24 C19 H19A 121.2
C20 C19 H19A 121.2
C21 C20 C19 121.4(6)
C21 C20 H20A 119.3
C19 C20 H20A 119.3
C20 C21 C22 121.9(5)
C20 C21 H21A 119.1
C22 C21 H21A 119.1
C23 C22 C21 116.3(5)
C23 C22 H22A 121.9
C21 C22 H22A 121.9
C22 C23 C24 121.8(5)
C22 C23 C26 130.2(5)
C24 C23 C26 108.0(4)
C19 C24 C23 121.1(5)
C19 C24 C25 130.1(5)
C23 C24 C25 108.8(4)
O5 C25 N3 124.8(5)
O5 C25 C24 129.1(5)
N3 C25 C24 106.1(4)
O6 C26 N3 123.3(5)
O6 C26 C23 130.0(5)
N3 C26 C23 106.7(4)
C30 C27 N3 121.2(4)
C30 C27 C28 122.1(5)
N3 C27 C28 116.7(4)
O7 C28 O8 122.7(4)
O7 C28 C27 126.0(4)
O8 C28 C27 111.1(5)
O8 C29 H29A 109.5
O8 C29 H29B 109.5
H29A C29 H29B 109.5
O8 C29 H29C 109.5
H29A C29 H29C 109.5
H29B C29 H29C 109.5
N4 C30 C27 122.0(4)
N4 C30 C31 115.0(4)
C27 C30 C31 122.9(4)
C32 C31 C36 118.9(4)
C32 C31 C30 122.4(4)
C36 C31 C30 118.3(5)
C31 C32 C33 121.2(5)
C31 C32 H32A 119.4
C33 C32 H32A 119.4
C34 C33 C32 119.4(5)
C34 C33 H33A 120.3
C32 C33 H33A 120.3
C33 C34 C35 121.1(5)
C33 C34 Br2 120.5(5)
C35 C34 Br2 118.3(4)
C36 C35 C34 118.6(5)
C36 C35 H35A 120.7
C34 C35 H35A 120.7
C35 C36 C31 120.7(5)
C35 C36 H36A 119.7
C31 C36 H36A 119.7

loop_
_geom_bond_atom_site_label_1
_geom_bond_atom_site_label_2
_geom_bond_distance
Br1 C16 1.899(4)
Br2 C34 1.878(5)
O1 C7 1.197(5)
O2 C8 1.200(6)
O3 C10 1.212(5)
O4 C10 1.355(5)
O4 C11 1.441(5)
O5 C25 1.200(6)
O6 C26 1.204(6)
O7 C28 1.207(6)
O8 C28 1.345(5)
O8 C29 1.453(6)
N1 C8 1.393(6)
N1 C7 1.404(6)
N1 C9 1.415(5)
N2 C12 1.335(5)
N2 H2A 0.8600
N2 H2B 0.8600
N3 C25 1.414(6)
N3 C27 1.424(6)
N3 C26 1.408(6)
N4 C30 1.336(6)
N4 H4A 0.8600
N4 H4B 0.8600
C1 C6 1.373(6)
C1 C2 1.383(7)
C1 H1A 0.9300
C2 C3 1.385(7)
C2 H2C 0.9300
C3 C4 1.394(7)
C3 H3A 0.9300
C4 C5 1.368(6)
C4 H4C 0.9300
C5 C6 1.385(6)
C5 C7 1.482(6)
C6 C8 1.478(7)
C9 C12 1.356(6)
C9 C10 1.450(6)
C11 H11A 0.9600
C11 H11B 0.9600
C11 H11C 0.9600
C12 C13 1.502(6)
C13 C14 1.365(7)
C13 C18 1.366(6)
C14 C15 1.382(6)
C14 H14A 0.9300
C15 C16 1.356(7)
C15 H15A 0.9300
C16 C17 1.359(7)
C17 C18 1.382(6)
C17 H17A 0.9300
C18 H18A 0.9300
C19 C24 1.376(7)
C19 C20 1.375(7)
C19 H19A 0.9300
C20 C21 1.361(8)
C20 H20A 0.9300
C21 C22 1.399(8)
C21 H21A 0.9300
C22 C23 1.372(7)
C22 H22A 0.9300
C23 C24 1.383(7)
C23 C26 1.478(7)
C24 C25 1.475(6)
C27 C30 1.367(6)
C27 C28 1.454(6)
C29 H29A 0.9600
C29 H29B 0.9600
C29 H29C 0.9600
C30 C31 1.496(6)
C31 C32 1.359(7)
C31 C36 1.393(6)
C32 C33 1.375(6)
C32 H32A 0.9300
C33 C34 1.371(7)
C33 H33A 0.9300
C34 C35 1.376(8)
C35 C36 1.383(7)
C35 H35A 0.9300
C36 H36A 0.9300

loop_
_geom_torsion_atom_site_label_1
_geom_torsion_atom_site_label_2
_geom_torsion_atom_site_label_3
_geom_torsion_atom_site_label_4
_geom_torsion
C6 C1 C2 C3 0.7(7)
C1 C2 C3 C4 -0.5(8)
C2 C3 C4 C5 0.3(7)
C3 C4 C5 C6 -0.5(7)
C3 C4 C5 C7 -179.5(4)
C2 C1 C6 C5 -0.8(7)
C2 C1 C6 C8 175.8(5)
C4 C5 C6 C1 0.7(7)
C7 C5 C6 C1 179.9(4)
C4 C5 C6 C8 -176.6(4)
C7 C5 C6 C8 2.6(5)
C8 N1 C7 O1 179.7(4)
C9 N1 C7 O1 7.6(7)
C8 N1 C7 C5 0.0(5)
C9 N1 C7 C5 -172.1(4)
C6 C5 C7 O1 178.6(4)
C4 C5 C7 O1 -2.3(8)
C6 C5 C7 N1 -1.7(5)
C4 C5 C7 N1 177.4(4)
C7 N1 C8 O2 -176.6(5)
C9 N1 C8 O2 -4.4(7)
C7 N1 C8 C6 1.6(5)
C9 N1 C8 C6 173.7(4)
C1 C6 C8 O2 -1.5(9)
C5 C6 C8 O2 175.4(5)
C1 C6 C8 N1 -179.6(5)
C5 C6 C8 N1 -2.6(5)
C8 N1 C9 C12 98.2(6)
C7 N1 C9 C12 -90.8(6)
C8 N1 C9 C10 -79.8(6)
C7 N1 C9 C10 91.2(5)
C11 O4 C10 O3 -6.7(7)
C11 O4 C10 C9 172.3(4)
C12 C9 C10 O3 0.4(8)
N1 C9 C10 O3 178.3(5)
C12 C9 C10 O4 -178.6(4)
N1 C9 C10 O4 -0.6(6)
N1 C9 C12 N2 174.7(4)
C10 C9 C12 N2 -7.3(8)
N1 C9 C12 C13 -8.3(7)
C10 C9 C12 C13 169.6(4)
C9 C12 C13 C14 -86.5(6)
N2 C12 C13 C14 90.7(6)
C9 C12 C13 C18 97.1(6)
N2 C12 C13 C18 -85.7(6)
C18 C13 C14 C15 3.9(9)
C12 C13 C14 C15 -172.7(5)
C13 C14 C15 C16 -1.5(10)
C14 C15 C16 C17 -2.2(9)
C14 C15 C16 Br1 175.5(5)
C15 C16 C17 C18 3.4(8)
Br1 C16 C17 C18 -174.3(4)
C14 C13 C18 C17 -2.7(8)
C12 C13 C18 C17 173.7(4)
C16 C17 C18 C13 -0.9(8)
C24 C19 C20 C21 0.1(8)
C19 C20 C21 C22 -0.4(8)
C20 C21 C22 C23 0.2(7)
C21 C22 C23 C24 0.2(7)
C21 C22 C23 C26 178.5(4)
C20 C19 C24 C23 0.3(7)
C20 C19 C24 C25 -178.4(5)
C22 C23 C24 C19 -0.5(7)
C26 C23 C24 C19 -179.1(4)
C22 C23 C24 C25 178.5(4)
C26 C23 C24 C25 -0.2(5)
C27 N3 C25 O5 19.1(7)
C26 N3 C25 O5 174.8(4)
C27 N3 C25 C24 -160.5(4)
C26 N3 C25 C24 -4.8(5)
C19 C24 C25 O5 2.2(8)
C23 C24 C25 O5 -176.6(5)
C19 C24 C25 N3 -178.2(4)
C23 C24 C25 N3 3.0(5)
C25 N3 C26 O6 -175.5(4)
C27 N3 C26 O6 -19.6(6)
C25 N3 C26 C23 4.7(5)
C27 N3 C26 C23 160.6(4)
C22 C23 C26 O6 -1.0(8)
C24 C23 C26 O6 177.4(5)
C22 C23 C26 N3 178.8(4)
C24 C23 C26 N3 -2.7(5)
C25 N3 C27 C30 -101.3(6)
C26 N3 C27 C30 105.8(5)
C25 N3 C27 C28 81.2(6)
C26 N3 C27 C28 -71.7(6)
C29 O8 C28 O7 -0.6(8)
C29 O8 C28 C27 176.1(5)
C30 C27 C28 O7 -0.3(9)
N3 C27 C28 O7 177.2(5)
C30 C27 C28 O8 -176.8(5)
N3 C27 C28 O8 0.7(6)
N3 C27 C30 N4 -178.1(5)
C28 C27 C30 N4 -0.7(8)
N3 C27 C30 C31 -0.9(8)
C28 C27 C30 C31 176.5(5)
N4 C30 C31 C32 -126.0(5)
C27 C30 C31 C32 56.6(7)
N4 C30 C31 C36 47.4(7)
C27 C30 C31 C36 -130.0(6)
C36 C31 C32 C33 3.1(8)
C30 C31 C32 C33 176.5(5)
C31 C32 C33 C34 -1.2(8)
C32 C33 C34 C35 -0.4(9)
C32 C33 C34 Br2 -177.8(4)
C33 C34 C35 C36 0.0(9)
Br2 C34 C35 C36 177.4(4)
C34 C35 C36 C31 1.9(9)
C32 C31 C36 C35 -3.4(8)
C30 C31 C36 C35 -177.1(5)
